data_7210473
loop_
_publ_author_name
'Yang, Ai-Hong'
'Gao, Hong-Ling'
'Cui, Jian-Zhong'
'Zhao, Bin'

_publ_section_title
;
 Syntheses, structures, and photoluminescence of lanthanide coordination
 polymers with pyridine-2,3,5,6-tetracarboxylic acid
;
_journal_issue 6
_journal_name_full CrystEngComm
_journal_page_first 1870
_journal_paper_doi 10.1039/c0ce00397b
_journal_volume 13
_journal_year 2011
_chemical_formula_sum 'C9 H10 Ce N O12'
_chemical_formula_weight 464.30
_chemical_name_systematic
;
?
;
_space_group_IT_number 2
_symmetry_cell_setting triclinic
_symmetry_space_group_name_Hall '-P 1'
_symmetry_space_group_name_H-M 'P -1'
_atom_sites_solution_hydrogens geom
_atom_sites_solution_primary direct
_atom_sites_solution_secondary difmap
_audit_creation_method SHELXL-97
_cell_angle_alpha 95.70(3)
_cell_angle_beta 115.11(3)
_cell_angle_gamma 95.39(3)
_cell_formula_units_Z 2
_cell_length_a 8.4701(17)
_cell_length_b 8.9690(18)
_cell_length_c 9.4258(19)
_cell_measurement_reflns_used 1379
_cell_measurement_temperature 113(2)
_cell_measurement_theta_max 27.884
_cell_measurement_theta_min 2.308
_cell_volume 637.8(3)
_computing_cell_refinement crystalclear
_computing_data_collection crystalclear
_computing_data_reduction crystalclear
_computing_molecular_graphics 'Bruker SHELXTL'
_computing_publication_material 'Bruker SHELXTL'
_computing_structure_refinement 'SHELXL-97 (Sheldrick, 1997)'
_computing_structure_solution 'SHELXS-97 (Sheldrick, 1990)'
_diffrn_ambient_temperature 113(2)
_diffrn_detector_area_resol_mean 7.31
_diffrn_measured_fraction_theta_full 0.988
_diffrn_measured_fraction_theta_max 0.971
_diffrn_measurement_device_type 'rigaku saturn'
_diffrn_measurement_method '\w scans'
_diffrn_radiation_monochromator confocal
_diffrn_radiation_source 'rotating anode'
_diffrn_radiation_type MoK\a
_diffrn_radiation_wavelength 0.71073
_diffrn_reflns_av_R_equivalents 0.0409
_diffrn_reflns_av_sigmaI/netI 0.0621
_diffrn_reflns_limit_h_max 11
_diffrn_reflns_limit_h_min -11
_diffrn_reflns_limit_k_max 11
_diffrn_reflns_limit_k_min -11
_diffrn_reflns_limit_l_max 12
_diffrn_reflns_limit_l_min -12
_diffrn_reflns_number 5969
_diffrn_reflns_theta_full 25.00
_diffrn_reflns_theta_max 27.85
_diffrn_reflns_theta_min 2.31
_diffrn_standards_decay_% 0
_diffrn_standards_interval_count 0
_diffrn_standards_interval_time 0
_diffrn_standards_number 0
_exptl_absorpt_coefficient_mu 3.644
_exptl_absorpt_correction_T_max 0.9307
_exptl_absorpt_correction_T_min 0.7592
_exptl_absorpt_correction_type multi-scan
_exptl_absorpt_process_details crystalclear
_exptl_crystal_density_diffrn 2.418
_exptl_crystal_density_method 'not measured'
_exptl_crystal_F_000 450
_exptl_crystal_size_max 0.08
_exptl_crystal_size_mid 0.06
_exptl_crystal_size_min 0.02
_refine_diff_density_max 1.006
_refine_diff_density_min -1.167
_refine_diff_density_rms 0.141
_refine_ls_extinction_method none
_refine_ls_goodness_of_fit_ref 0.988
_refine_ls_hydrogen_treatment constr
_refine_ls_matrix_type full
_refine_ls_number_parameters 209
_refine_ls_number_reflns 2942
_refine_ls_number_restraints 0
_refine_ls_restrained_S_all 0.988
_refine_ls_R_factor_all 0.0280
_refine_ls_R_factor_gt 0.0243
_refine_ls_shift/su_max 0.001
_refine_ls_shift/su_mean 0.000
_refine_ls_structure_factor_coef Fsqd
_refine_ls_weighting_details 'calc w=1/[\s^2^(Fo^2^)+(0.0102P)^2^+0.0000P] where P=(Fo^2^+2Fc^2^)/3'
_refine_ls_weighting_scheme calc
_refine_ls_wR_factor_gt 0.0536
_refine_ls_wR_factor_ref 0.0546
_reflns_number_gt 2597
_reflns_number_total 2942
_reflns_threshold_expression >2sigma(I)
_cod_data_source_file c0ce00397b.txt
_cod_data_source_block r71021h
_cod_depositor_comments
;
The following automatic conversions were performed:

'_symmetry_cell_setting' value 'Triclinic' changed to 'triclinic'
according to the built-in table from CIF Core dictionary named
'cif_core.dic' version 2.4.1 from
2010-06-29.

'_exptl_absorpt_correction_type' value 'MULTI-SCAN'
changed to 'multi-scan' according to the built-in table from CIF Core
dictionary named 'cif_core.dic' version 2.4.1 from 2010-06-29.

Automatic conversion script
Id: cif_fix_values 1891 2012-01-12 08:04:46Z andrius 
;
_cod_original_cell_volume 637.8(2)
_cod_original_sg_symbol_H-M P-1
_cod_database_code 7210473

loop_
_symmetry_equiv_pos_as_xyz
'x, y, z'
'-x, -y, -z'

loop_
_atom_site_label
_atom_site_type_symbol
_atom_site_fract_x
_atom_site_fract_y
_atom_site_fract_z
_atom_site_U_iso_or_equiv
_atom_site_adp_type
_atom_site_occupancy
_atom_site_symmetry_multiplicity
_atom_site_calc_flag
_atom_site_refinement_flags
Ce1 Ce 0.67854(2) 0.30468(2) 0.30597(2) 0.00730(6) Uani 1 1 d .
O1 O 0.4110(3) 0.0985(3) 0.1559(2) 0.0098(5) Uani 1 1 d .
O2 O 0.1627(3) -0.0679(3) 0.0308(2) 0.0123(5) Uani 1 1 d .
H2A H 0.1804 -0.0563 -0.0489 0.018 Uiso 1 1 calc R
O3 O 0.3771(4) -0.2466(3) 0.2362(3) 0.0240(6) Uani 1 1 d .
O4 O 0.3620(3) -0.3325(3) 0.4461(3) 0.0130(5) Uani 1 1 d .
O5 O 0.2214(3) -0.0759(3) 0.7884(2) 0.0095(5) Uani 1 1 d .
O6 O 0.1838(4) 0.1673(3) 0.7931(3) 0.0209(6) Uani 1 1 d .
O7 O -0.0191(3) 0.3236(3) 0.5161(3) 0.0109(5) Uani 1 1 d .
O8 O 0.2634(3) 0.4230(3) 0.6070(3) 0.0148(5) Uani 1 1 d .
O9 O 0.4012(3) 0.4158(3) 0.2432(3) 0.0168(6) Uani 1 1 d .
H9A H 0.3930 0.4847 0.3074 0.025 Uiso 1 1 d R
H9B H 0.3124 0.3973 0.1530 0.025 Uiso 1 1 d R
O10 O 0.9234(3) 0.4262(3) 0.2274(3) 0.0173(6) Uani 1 1 d .
H10A H 0.9019 0.4701 0.1466 0.026 Uiso 1 1 d R
H10B H 0.9782 0.4904 0.3114 0.026 Uiso 1 1 d R
O11 O 0.5493(3) 0.3397(3) 0.0121(3) 0.0250(7) Uani 1 1 d .
H11A H 0.5995 0.3438 -0.0490 0.038 Uiso 1 1 d R
H11B H 0.4517 0.2802 -0.0291 0.038 Uiso 1 1 d R
N1 N 0.2752(3) -0.0757(3) 0.5324(3) 0.0076(6) Uani 1 1 d .
C1 C 0.3480(4) -0.2344(4) 0.3554(4) 0.0118(7) Uani 1 1 d .
C2 C 0.2912(4) -0.0882(4) 0.3967(4) 0.0078(7) Uani 1 1 d .
C3 C 0.2553(4) 0.0244(4) 0.3024(4) 0.0079(7) Uani 1 1 d .
C4 C 0.2043(4) 0.1539(4) 0.3513(4) 0.0092(7) Uani 1 1 d .
H4 H 0.1811 0.2332 0.2887 0.011 Uiso 1 1 calc R
C5 C 0.1869(4) 0.1684(4) 0.4929(4) 0.0069(7) Uani 1 1 d .
C6 C 0.2239(4) 0.0491(4) 0.5790(4) 0.0075(7) Uani 1 1 d .
C7 C 0.2085(4) 0.0505(4) 0.7334(4) 0.0087(7) Uani 1 1 d .
C8 C 0.2856(4) 0.0183(4) 0.1554(4) 0.0095(7) Uani 1 1 d .
C9 C 0.1386(4) 0.3154(4) 0.5453(3) 0.0076(7) Uani 1 1 d .
O12 O 0.9142(3) 0.6515(3) 0.0263(3) 0.0193(6) Uani 1 1 d .
H12A H 0.8765 0.7106 0.0772 0.029 Uiso 1 1 d R
H12B H 1.0184 0.6873 0.0437 0.029 Uiso 1 1 d R

loop_
_atom_site_aniso_label
_atom_site_aniso_U_11
_atom_site_aniso_U_22
_atom_site_aniso_U_33
_atom_site_aniso_U_23
_atom_site_aniso_U_13
_atom_site_aniso_U_12
Ce1 0.00787(10) 0.00597(10) 0.00743(10) 0.00065(7) 0.00297(7) 0.00045(7)
O1 0.0100(12) 0.0096(12) 0.0105(11) -0.0011(10) 0.0067(10) -0.0037(10)
O2 0.0133(13) 0.0181(14) 0.0050(11) -0.0008(10) 0.0054(10) -0.0040(10)
O3 0.0411(17) 0.0239(16) 0.0199(14) 0.0065(12) 0.0225(13) 0.0165(14)
O4 0.0183(13) 0.0104(13) 0.0146(12) 0.0032(10) 0.0106(11) 0.0040(10)
O5 0.0139(12) 0.0087(12) 0.0084(11) 0.0027(9) 0.0070(10) 0.0013(10)
O6 0.0435(17) 0.0137(14) 0.0167(13) 0.0044(11) 0.0217(13) 0.0127(13)
O7 0.0083(12) 0.0101(13) 0.0112(12) -0.0008(10) 0.0021(10) -0.0007(10)
O8 0.0097(12) 0.0092(13) 0.0236(14) -0.0036(11) 0.0075(11) -0.0019(10)
O9 0.0105(12) 0.0146(14) 0.0184(13) -0.0048(11) 0.0013(10) 0.0021(10)
O10 0.0201(14) 0.0174(14) 0.0145(13) 0.0013(11) 0.0089(11) -0.0020(11)
O11 0.0153(14) 0.048(2) 0.0137(13) 0.0053(13) 0.0082(11) 0.0023(13)
N1 0.0046(13) 0.0100(15) 0.0062(13) -0.0013(11) 0.0019(11) -0.0029(11)
C1 0.0129(17) 0.0124(18) 0.0112(16) 0.0001(14) 0.0064(14) 0.0029(14)
C2 0.0057(15) 0.0082(17) 0.0091(16) -0.0006(13) 0.0040(13) -0.0023(13)
C3 0.0070(15) 0.0112(17) 0.0044(15) 0.0002(13) 0.0025(13) -0.0020(13)
C4 0.0094(16) 0.0085(17) 0.0080(15) 0.0024(13) 0.0023(13) -0.0003(13)
C5 0.0061(15) 0.0079(17) 0.0053(15) 0.0000(13) 0.0021(12) -0.0022(13)
C6 0.0067(15) 0.0096(17) 0.0068(15) 0.0005(13) 0.0041(12) -0.0008(13)
C7 0.0089(16) 0.0108(18) 0.0078(15) 0.0011(13) 0.0054(13) -0.0007(13)
C8 0.0118(17) 0.0087(17) 0.0094(16) 0.0025(13) 0.0050(13) 0.0062(14)
C9 0.0139(17) 0.0063(16) 0.0048(15) 0.0030(13) 0.0053(13) 0.0030(13)
O12 0.0159(13) 0.0235(16) 0.0189(13) -0.0032(11) 0.0096(11) 0.0029(11)

loop_
_atom_type_symbol
_atom_type_description
_atom_type_scat_dispersion_real
_atom_type_scat_dispersion_imag
_atom_type_scat_source
C C 0.0033 0.0016 'International Tables Vol C Tables 4.2.6.8 and 6.1.1.4'
H H 0.0000 0.0000 'International Tables Vol C Tables 4.2.6.8 and 6.1.1.4'
N N 0.0061 0.0033 'International Tables Vol C Tables 4.2.6.8 and 6.1.1.4'
O O 0.0106 0.0060 'International Tables Vol C Tables 4.2.6.8 and 6.1.1.4'
Ce Ce -0.2486 2.6331 'International Tables Vol C Tables 4.2.6.8 and 6.1.1.4'

loop_
_geom_angle_atom_site_label_1
_geom_angle_atom_site_label_2
_geom_angle_atom_site_label_3
_geom_angle
_geom_angle_site_symmetry_1
_geom_angle_site_symmetry_3
O8 Ce1 O7 81.30(8) 2_666 1_655
O8 Ce1 O4 75.98(8) 2_666 2_656
O7 Ce1 O4 76.83(8) 1_655 2_656
O8 Ce1 O9 67.85(8) 2_666 .
O7 Ce1 O9 141.17(8) 1_655 .
O4 Ce1 O9 73.34(8) 2_656 .
O8 Ce1 O5 147.36(8) 2_666 2_656
O7 Ce1 O5 78.70(8) 1_655 2_656
O4 Ce1 O5 123.26(7) 2_656 2_656
O9 Ce1 O5 139.11(8) . 2_656
O8 Ce1 O1 137.87(8) 2_666 .
O7 Ce1 O1 137.14(8) 1_655 .
O4 Ce1 O1 94.41(8) 2_656 .
O9 Ce1 O1 70.08(8) . .
O5 Ce1 O1 71.46(7) 2_656 .
O8 Ce1 O11 91.83(9) 2_666 .
O7 Ce1 O11 133.71(8) 1_655 .
O4 Ce1 O11 145.66(8) 2_656 .
O9 Ce1 O11 72.33(8) . .
O5 Ce1 O11 83.78(8) 2_656 .
O1 Ce1 O11 73.14(8) . .
O8 Ce1 N1 131.20(8) 2_666 2_656
O7 Ce1 N1 66.84(8) 1_655 2_656
O4 Ce1 N1 61.80(8) 2_656 2_656
O9 Ce1 N1 117.22(8) . 2_656
O5 Ce1 N1 61.56(8) 2_656 2_656
O1 Ce1 N1 72.06(8) . 2_656
O11 Ce1 N1 136.91(9) . 2_656
O8 Ce1 O10 71.33(8) 2_666 .
O7 Ce1 O10 66.67(8) 1_655 .
O4 Ce1 O10 133.69(8) 2_656 .
O9 Ce1 O10 120.59(8) . .
O5 Ce1 O10 77.14(7) 2_656 .
O1 Ce1 O10 131.74(7) . .
O11 Ce1 O10 67.77(8) . .
N1 Ce1 O10 122.08(8) 2_656 .
C8 O1 Ce1 148.4(2) . .
C8 O2 H2A 109.5 . .
C1 O4 Ce1 126.9(2) . 2_656
C7 O5 Ce1 126.5(2) . 2_656
C9 O7 Ce1 145.2(2) . 1_455
C9 O8 Ce1 140.9(2) . 2_666
Ce1 O9 H9A 122.0 . .
Ce1 O9 H9B 123.7 . .
H9A O9 H9B 113.8 . .
Ce1 O10 H10A 124.5 . .
Ce1 O10 H10B 96.3 . .
H10A O10 H10B 109.8 . .
Ce1 O11 H11A 129.5 . .
Ce1 O11 H11B 103.1 . .
H11A O11 H11B 113.2 . .
C2 N1 C6 119.4(3) . .
C2 N1 Ce1 119.8(2) . 2_656
C6 N1 Ce1 120.6(2) . 2_656
O3 C1 O4 126.4(3) . .
O3 C1 C2 117.0(3) . .
O4 C1 C2 116.6(3) . .
N1 C2 C3 121.7(3) . .
N1 C2 C1 114.7(3) . .
C3 C2 C1 123.6(3) . .
C4 C3 C2 118.9(3) . .
C4 C3 C8 118.2(3) . .
C2 C3 C8 122.6(3) . .
C3 C4 C5 120.0(3) . .
C3 C4 H4 120.0 . .
C5 C4 H4 120.0 . .
C6 C5 C4 117.1(3) . .
C6 C5 C9 124.7(3) . .
C4 C5 C9 118.1(3) . .
N1 C6 C5 122.9(3) . .
N1 C6 C7 114.9(3) . .
C5 C6 C7 122.2(3) . .
O6 C7 O5 126.0(3) . .
O6 C7 C6 118.6(3) . .
O5 C7 C6 115.4(3) . .
O1 C8 O2 124.7(3) . .
O1 C8 C3 120.5(3) . .
O2 C8 C3 114.6(3) . .
O8 C9 O7 125.5(3) . .
O8 C9 C5 114.7(3) . .
O7 C9 C5 119.7(3) . .
H12A O12 H12B 110.1 . .

loop_
_geom_bond_atom_site_label_1
_geom_bond_atom_site_label_2
_geom_bond_distance
_geom_bond_site_symmetry_2
Ce1 O8 2.432(2) 2_666
Ce1 O7 2.461(2) 1_655
Ce1 O4 2.494(2) 2_656
Ce1 O9 2.497(2) .
Ce1 O5 2.515(2) 2_656
Ce1 O1 2.555(3) .
Ce1 O11 2.576(2) .
Ce1 N1 2.638(3) 2_656
Ce1 O10 2.661(2) .
O1 C8 1.223(4) .
O2 C8 1.300(4) .
O2 H2A 0.8400 .
O3 C1 1.245(4) .
O4 C1 1.266(4) .
O4 Ce1 2.494(2) 2_656
O5 C7 1.288(4) .
O5 Ce1 2.515(2) 2_656
O6 C7 1.217(4) .
O7 C9 1.256(4) .
O7 Ce1 2.461(2) 1_455
O8 C9 1.250(4) .
O8 Ce1 2.432(2) 2_666
O9 H9A 0.8501 .
O9 H9B 0.8500 .
O10 H10A 0.8500 .
O10 H10B 0.8500 .
O11 H11A 0.8501 .
O11 H11B 0.8501 .
N1 C2 1.338(4) .
N1 C6 1.338(4) .
N1 Ce1 2.638(3) 2_656
C1 C2 1.510(4) .
C2 C3 1.382(4) .
C3 C4 1.380(4) .
C3 C8 1.510(4) .
C4 C5 1.399(4) .
C4 H4 0.9500 .
C5 C6 1.387(4) .
C5 C9 1.514(4) .
C6 C7 1.514(4) .
O12 H12A 0.8503 .
O12 H12B 0.8499 .

loop_
_geom_torsion_atom_site_label_1
_geom_torsion_atom_site_label_2
_geom_torsion_atom_site_label_3
_geom_torsion_atom_site_label_4
_geom_torsion
_geom_torsion_site_symmetry_1
O8 Ce1 O1 C8 -73.2(4) 2_666
O7 Ce1 O1 C8 76.1(4) 1_655
O4 Ce1 O1 C8 0.7(4) 2_656
O9 Ce1 O1 C8 -69.8(4) .
O5 Ce1 O1 C8 124.4(4) 2_656
O11 Ce1 O1 C8 -146.6(4) .
N1 Ce1 O1 C8 59.2(4) 2_656
O10 Ce1 O1 C8 176.5(4) .
Ce1 O4 C1 O3 176.1(3) 2_656
Ce1 O4 C1 C2 -3.6(4) 2_656
C6 N1 C2 C3 -0.3(5) .
Ce1 N1 C2 C3 175.1(2) 2_656
C6 N1 C2 C1 -179.4(3) .
Ce1 N1 C2 C1 -4.0(3) 2_656
O3 C1 C2 N1 -174.9(3) .
O4 C1 C2 N1 4.8(4) .
O3 C1 C2 C3 6.0(5) .
O4 C1 C2 C3 -174.3(3) .
N1 C2 C3 C4 1.0(5) .
C1 C2 C3 C4 -180.0(3) .
N1 C2 C3 C8 175.2(3) .
C1 C2 C3 C8 -5.7(5) .
C2 C3 C4 C5 -1.0(5) .
C8 C3 C4 C5 -175.5(3) .
C3 C4 C5 C6 0.4(4) .
C3 C4 C5 C9 177.3(3) .
C2 N1 C6 C5 -0.4(5) .
Ce1 N1 C6 C5 -175.8(2) 2_656
C2 N1 C6 C7 179.4(3) .
Ce1 N1 C6 C7 4.0(4) 2_656
C4 C5 C6 N1 0.3(5) .
C9 C5 C6 N1 -176.3(3) .
C4 C5 C6 C7 -179.5(3) .
C9 C5 C6 C7 3.9(5) .
Ce1 O5 C7 O6 -169.1(3) 2_656
Ce1 O5 C7 C6 11.7(4) 2_656
N1 C6 C7 O6 171.1(3) .
C5 C6 C7 O6 -9.1(5) .
N1 C6 C7 O5 -9.6(4) .
C5 C6 C7 O5 170.2(3) .
Ce1 O1 C8 O2 171.6(2) .
Ce1 O1 C8 C3 -2.9(6) .
C4 C3 C8 O1 69.1(4) .
C2 C3 C8 O1 -105.2(4) .
C4 C3 C8 O2 -105.9(4) .
C2 C3 C8 O2 79.8(4) .
Ce1 O8 C9 O7 -5.7(5) 2_666
Ce1 O8 C9 C5 169.6(2) 2_666
Ce1 O7 C9 O8 114.2(4) 1_455
Ce1 O7 C9 C5 -60.9(5) 1_455
C6 C5 C9 O8 98.8(4) .
C4 C5 C9 O8 -77.8(4) .
C6 C5 C9 O7 -85.6(4) .
C4 C5 C9 O7 97.7(4) .
